data_4116525
loop_
_publ_author_name
'Kazumasa Honda'
'Fusae Nakanishi'
'Neil Feeder'

_publ_contact_author_address
;
 National Institute of Materials and Chemical Research
 Tsukuba,  Ibaraki 305-8565
 Japan
;
_publ_contact_author_email honda@nimc.go.jp
_publ_contact_author_fax '(81) 298 54 4627'
_publ_contact_author_name 'Dr Kazumasa Honda'
_publ_contact_author_phone '(81) 298 54 4625'
_publ_section_title
;
 Kinetic and Mechanistic Study on Single-Crystal-to-Single-Crystal
 Photodimerization of 2-Benzyl-5-benzylidenecyclopentanone Utilizing X-ray
 Diffraction
;
_journal_name_full 'Journal of the American Chemical Society'
_journal_page_first 8246
_journal_page_last 8250
_journal_paper_doi 10.1021/ja991386k
_journal_volume 121
_journal_year 1999
_chemical_formula_moiety 'C19 H18 O'
_chemical_formula_sum 'C19 H18 O'
_chemical_formula_weight 262.35
_chemical_melting_point 404
_space_group_IT_number 61
_symmetry_cell_setting orthorhombic
_symmetry_Int_Tables_number 61
_symmetry_space_group_name_Hall '-P 2ac 2ab'
_symmetry_space_group_name_H-M 'P b c a'
_audit_creation_date 'Tue Apr 28 17:26:01 1998'
_audit_creation_method 'from TEXRAY.INF file'
_audit_update_record '98-08-13 updated by K. HONDA'
_cell_angle_alpha 90
_cell_angle_beta 90
_cell_angle_gamma 90
_cell_formula_units_Z 8
_cell_length_a 31.317(2)
_cell_length_b 10.7471(7)
_cell_length_c 8.660(2)
_cell_measurement_reflns_used 15
_cell_measurement_temperature 250
_cell_measurement_theta_max 13.7
_cell_measurement_theta_min 10.5
_cell_volume 2914.7(7)
_computing_cell_refinement 'CAD4 diffractometer control (Enraf-Nonius, 1989)'
_computing_data_collection 'CAD4 diffractometer control (Enraf-Nonius, 1989)'
_computing_data_reduction 'TEXSAN PROCESS (Molecular Structure Corporation, 1994)'
_computing_publication_material 'TEXSAN FINISH (Molecular Structure Corporation, 1998)'
_computing_structure_refinement 'TEXSAN LS (Molecular Structure Corporation, 1994)'
_computing_structure_solution 'SHELXS86 (Sheldrick, 1985)'
_diffrn_ambient_temperature 250
_diffrn_measurement_device_type 'Enraf-Nonius CAD4'
_diffrn_measurement_method \w
_diffrn_orient_matrix_UB_11 0.00038
_diffrn_orient_matrix_UB_12 0.07543
_diffrn_orient_matrix_UB_13 0.06762
_diffrn_orient_matrix_UB_21 0.03183
_diffrn_orient_matrix_UB_22 -0.00511
_diffrn_orient_matrix_UB_23 0.00644
_diffrn_orient_matrix_UB_31 0.00248
_diffrn_orient_matrix_UB_32 0.05423
_diffrn_orient_matrix_UB_33 -0.09339
_diffrn_radiation_detector 'scintillation counter'
_diffrn_radiation_monochromator graphite
_diffrn_radiation_source 'fine focus Enraf-Nonius Mo tube'
_diffrn_radiation_type 'Mo K\a'
_diffrn_radiation_wavelength 0.71073
_diffrn_reflns_av_R_equivalents 0.000
_diffrn_reflns_av_sigmaI/netI 0.172
_diffrn_reflns_limit_h_max 36
_diffrn_reflns_limit_h_min 0
_diffrn_reflns_limit_k_max 12
_diffrn_reflns_limit_k_min 0
_diffrn_reflns_limit_l_max 10
_diffrn_reflns_limit_l_min 0
_diffrn_reflns_number 2570
_diffrn_reflns_reduction_process 'Lp corrections applied'
_diffrn_reflns_theta_max 25.0
_diffrn_reflns_theta_min 1.0
_diffrn_standards_decay_% 0.78
_diffrn_standards_interval_time 60
_diffrn_standards_number 3
_exptl_absorpt_coefficient_mu 0.072
_exptl_absorpt_correction_T_max 0.994
_exptl_absorpt_correction_T_min 0.960
_exptl_absorpt_correction_type psi-scan
_exptl_absorpt_process_details '(North, Phillips & Mathews, 1968)'
_exptl_crystal_colour 'clear colourless'
_exptl_crystal_density_diffrn 1.196
_exptl_crystal_description plate
_exptl_crystal_F_000 1120.00
_exptl_crystal_size_max 0.50
_exptl_crystal_size_mid 0.37
_exptl_crystal_size_min 0.32
_refine_diff_density_max 0.23
_refine_diff_density_min -0.27
_refine_ls_extinction_method none
_refine_ls_goodness_of_fit_ref 1.221
_refine_ls_hydrogen_treatment refall
_refine_ls_matrix_type full
_refine_ls_number_constraints 0
_refine_ls_number_parameters 253
_refine_ls_number_reflns 1335
_refine_ls_number_restraints 0
_refine_ls_R_factor_all 0.2061
_refine_ls_R_factor_gt 0.0779
_refine_ls_shift/su_max 0.0384
_refine_ls_structure_factor_coef F
_refine_ls_weighting_details 'w = 1/[\s^2^(Fo) + 0.00160|Fo|^2^]'
_refine_ls_weighting_scheme calc
_refine_ls_wR_factor_all 0.1123
_refine_ls_wR_factor_ref 0.0849
_reflns_number_gt 1335
_reflns_number_total 2570
_reflns_observed_criterion >1.0sigma(I)
_cod_data_source_file ja991386k_6.cif
_cod_data_source_block B317@250K
_cod_database_code 4116525

loop_
_symmetry_equiv_pos_as_xyz
x,y,z
1/2+x,1/2-y,-z
-x,1/2+y,1/2-z
1/2-x,-y,1/2+z
-x,-y,-z
1/2-x,1/2+y,z
x,1/2-y,1/2+z
1/2+x,y,1/2-z

loop_
_atom_site_label
_atom_site_type_symbol
_atom_site_fract_x
_atom_site_fract_y
_atom_site_fract_z
_atom_site_U_iso_or_equiv
_atom_site_adp_type
_atom_site_occupancy
_atom_site_calc_flag
O1 O 0.0425(1) 0.2366(4) 0.0131(5) 0.069(1) Uani 1.00 d
C1 C 0.0418(2) 0.3209(5) 0.1067(6) 0.048(2) Uani 1.00 d
C2 C 0.0804(2) 0.3753(5) 0.1850(6) 0.045(2) Uani 1.00 d
C3 C 0.0650(2) 0.5037(5) 0.2362(8) 0.049(2) Uani 1.00 d
C4 C 0.0170(2) 0.4900(5) 0.2677(6) 0.044(2) Uani 1.00 d
C5 C 0.0024(2) 0.3832(4) 0.1675(5) 0.038(1) Uani 1.00 d
C6 C 0.1216(2) 0.3659(7) 0.0961(7) 0.054(2) Uani 1.00 d
C7 C 0.1608(2) 0.3917(5) 0.1925(6) 0.051(2) Uani 1.00 d
C8 C 0.1777(2) 0.3014(7) 0.2889(8) 0.063(2) Uani 1.00 d
C9 C 0.2130(2) 0.3271(10) 0.3809(9) 0.082(3) Uani 1.00 d
C10 C 0.2313(2) 0.442(1) 0.3762(9) 0.087(3) Uani 1.00 d
C11 C 0.2151(2) 0.5324(8) 0.2803(9) 0.081(2) Uani 1.00 d
C12 C 0.1800(2) 0.5072(6) 0.1928(7) 0.063(2) Uani 1.00 d
C13 C -0.0359(2) 0.3350(5) 0.1395(6) 0.045(2) Uani 1.00 d
C14 C -0.0779(2) 0.3699(4) 0.1971(6) 0.043(1) Uani 1.00 d
C15 C -0.0850(2) 0.4586(5) 0.3104(6) 0.051(2) Uani 1.00 d
C16 C -0.1262(2) 0.4839(6) 0.3639(7) 0.061(2) Uani 1.00 d
C17 C -0.1605(2) 0.4200(7) 0.3014(8) 0.068(2) Uani 1.00 d
C18 C -0.1541(2) 0.3341(6) 0.1875(8) 0.066(2) Uani 1.00 d
C19 C -0.1135(2) 0.3081(5) 0.1370(8) 0.053(2) Uani 1.00 d
H1 H 0.086(2) 0.335(5) 0.279(7) 0.06(2) Uiso 1.00 d
H2 H 0.082(2) 0.537(5) 0.317(6) 0.06(2) Uiso 1.00 d
H3 H 0.070(2) 0.562(5) 0.144(7) 0.07(2) Uiso 1.00 d
H4 H 0.002(1) 0.573(4) 0.245(5) 0.04(1) Uiso 1.00 d
H5 H 0.012(1) 0.468(4) 0.380(5) 0.04(1) Uiso 1.00 d
H6 H 0.125(1) 0.286(4) 0.054(5) 0.04(1) Uiso 1.00 d
H7 H 0.121(2) 0.427(6) 0.006(9) 0.12(3) Uiso 1.00 d
H8 H 0.165(2) 0.224(6) 0.283(8) 0.10(3) Uiso 1.00 d
H9 H 0.224(2) 0.269(6) 0.440(8) 0.10(3) Uiso 1.00 d
H10 H 0.255(2) 0.463(6) 0.431(8) 0.11(3) Uiso 1.00 d
H11 H 0.232(2) 0.612(6) 0.272(7) 0.09(2) Uiso 1.00 d
H12 H 0.168(1) 0.569(4) 0.133(5) 0.05(2) Uiso 1.00 d
H13 H -0.035(1) 0.269(4) 0.076(6) 0.05(1) Uiso 1.00 d
H14 H -0.064(1) 0.507(4) 0.356(5) 0.04(1) Uiso 1.00 d
H15 H -0.130(2) 0.543(6) 0.448(7) 0.08(2) Uiso 1.00 d
H16 H -0.188(2) 0.443(4) 0.347(5) 0.05(1) Uiso 1.00 d
H17 H -0.179(2) 0.279(5) 0.143(6) 0.07(2) Uiso 1.00 d
H18 H -0.110(2) 0.247(5) 0.061(6) 0.07(2) Uiso 1.00 d

loop_
_atom_site_aniso_label
_atom_site_aniso_U_11
_atom_site_aniso_U_22
_atom_site_aniso_U_33
_atom_site_aniso_U_12
_atom_site_aniso_U_13
_atom_site_aniso_U_23
O1 0.052(2) 0.077(3) 0.078(3) -0.002(2) 0.011(2) -0.041(2)
C1 0.049(3) 0.049(3) 0.047(3) -0.002(3) 0.002(3) -0.011(3)
C2 0.043(3) 0.053(4) 0.040(3) -0.005(3) -0.002(3) -0.001(3)
C3 0.049(3) 0.047(3) 0.050(3) -0.003(3) 0.001(3) -0.009(3)
C4 0.046(3) 0.044(3) 0.042(3) 0.006(3) -0.001(3) 0.000(3)
C5 0.044(3) 0.038(3) 0.032(3) 0.004(2) 0.000(2) -0.005(3)
C6 0.050(4) 0.065(4) 0.048(3) 0.001(3) 0.012(3) -0.015(4)
C7 0.034(3) 0.066(4) 0.052(3) 0.003(3) 0.010(3) -0.011(3)
C8 0.064(4) 0.063(4) 0.062(4) 0.014(4) 0.006(4) 0.006(4)
C9 0.063(5) 0.113(7) 0.070(5) 0.040(5) 0.004(4) 0.008(5)
C10 0.040(4) 0.140(8) 0.082(6) 0.022(5) -0.005(4) -0.027(6)
C11 0.041(4) 0.100(6) 0.104(6) -0.010(4) 0.003(4) -0.018(5)
C12 0.044(3) 0.073(5) 0.072(4) 0.004(3) -0.004(3) 0.007(4)
C13 0.052(3) 0.043(3) 0.040(3) 0.001(3) 0.001(3) -0.004(3)
C14 0.044(3) 0.042(3) 0.043(3) 0.003(2) -0.002(3) 0.005(3)
C15 0.045(3) 0.057(4) 0.050(3) 0.005(3) -0.009(3) 0.001(3)
C16 0.055(4) 0.069(4) 0.059(4) 0.025(3) 0.004(3) 0.002(3)
C17 0.039(3) 0.084(5) 0.079(5) 0.011(3) 0.006(4) 0.020(4)
C18 0.050(4) 0.058(4) 0.090(5) -0.002(3) -0.006(4) 0.003(4)
C19 0.052(4) 0.041(3) 0.066(4) -0.001(3) -0.002(3) 0.003(3)

loop_
_atom_type_symbol
_atom_type_description
_atom_type_scat_dispersion_real
_atom_type_scat_dispersion_imag
_atom_type_scat_source
O O 0.011 0.006
;International Tables for Crystallography
(1992, Vol. C, Tables 4.2.6.8 and 6.1.1.1)
;
C C 0.003 0.002
;International Tables for Crystallography
(1992, Vol. C, Tables 4.2.6.8 and 6.1.1.1)
;
H H 0.000 0.000
;International Tables for Crystallography
(1992, Vol. C, Table 6.1.1.2)
;

loop_
_geom_angle_atom_site_label_1
_geom_angle_atom_site_label_2
_geom_angle_atom_site_label_3
_geom_angle
_geom_angle_site_symmetry_1
_geom_angle_site_symmetry_2
_geom_angle_site_symmetry_3
_geom_angle_publ_flag
O1 C1 C2 125.2(5) 1_555 1_555 1_555 yes
O1 C1 C5 125.6(5) 1_555 1_555 1_555 yes
C2 C1 C5 109.2(4) 1_555 1_555 1_555 yes
C1 C2 C3 103.1(5) 1_555 1_555 1_555 yes
C1 C2 C6 115.5(5) 1_555 1_555 1_555 yes
C1 C2 H1 111(3) 1_555 1_555 1_555 no
C3 C2 C6 118.7(5) 1_555 1_555 1_555 yes
C3 C2 H1 103(3) 1_555 1_555 1_555 no
C6 C2 H1 103(3) 1_555 1_555 1_555 no
C2 C3 C4 106.0(4) 1_555 1_555 1_555 yes
C2 C3 H2 112(3) 1_555 1_555 1_555 no
C2 C3 H3 106(2) 1_555 1_555 1_555 no
C4 C3 H2 117(3) 1_555 1_555 1_555 no
C4 C3 H3 109(2) 1_555 1_555 1_555 no
H2 C3 H3 104(3) 1_555 1_555 1_555 no
C3 C4 C5 105.5(4) 1_555 1_555 1_555 yes
C3 C4 H4 109(2) 1_555 1_555 1_555 no
C3 C4 H5 109(2) 1_555 1_555 1_555 no
C5 C4 H4 113(2) 1_555 1_555 1_555 no
C5 C4 H5 109(2) 1_555 1_555 1_555 no
H4 C4 H5 108(3) 1_555 1_555 1_555 no
C1 C5 C4 107.0(4) 1_555 1_555 1_555 yes
C1 C5 C13 120.3(5) 1_555 1_555 1_555 yes
C4 C5 C13 132.4(5) 1_555 1_555 1_555 yes
C2 C6 C7 113.7(5) 1_555 1_555 1_555 yes
C2 C6 H6 111(2) 1_555 1_555 1_555 no
C2 C6 H7 108(3) 1_555 1_555 1_555 no
C7 C6 H6 106(2) 1_555 1_555 1_555 no
C7 C6 H7 109(3) 1_555 1_555 1_555 no
H6 C6 H7 106(4) 1_555 1_555 1_555 no
C6 C7 C8 121.0(6) 1_555 1_555 1_555 yes
C6 C7 C12 121.3(6) 1_555 1_555 1_555 yes
C8 C7 C12 117.6(6) 1_555 1_555 1_555 yes
C7 C8 C9 120.7(7) 1_555 1_555 1_555 yes
C7 C8 H8 115(4) 1_555 1_555 1_555 no
C9 C8 H8 123(4) 1_555 1_555 1_555 no
C8 C9 C10 119.8(8) 1_555 1_555 1_555 yes
C8 C9 H9 120(4) 1_555 1_555 1_555 no
C10 C9 H9 119(4) 1_555 1_555 1_555 no
C9 C10 C11 120.2(8) 1_555 1_555 1_555 yes
C9 C10 H10 123(4) 1_555 1_555 1_555 no
C11 C10 H10 116(4) 1_555 1_555 1_555 no
C10 C11 C12 119.6(8) 1_555 1_555 1_555 yes
C10 C11 H11 116(3) 1_555 1_555 1_555 no
C12 C11 H11 123(3) 1_555 1_555 1_555 no
C7 C12 C11 122.1(7) 1_555 1_555 1_555 yes
C7 C12 H12 118(2) 1_555 1_555 1_555 no
C11 C12 H12 119(2) 1_555 1_555 1_555 no
C5 C13 C14 130.7(5) 1_555 1_555 1_555 yes
C5 C13 H13 113(2) 1_555 1_555 1_555 no
C14 C13 H13 115(2) 1_555 1_555 1_555 no
C13 C14 C15 124.4(5) 1_555 1_555 1_555 yes
C13 C14 C19 118.0(5) 1_555 1_555 1_555 yes
C15 C14 C19 117.5(5) 1_555 1_555 1_555 yes
C14 C15 C16 121.2(6) 1_555 1_555 1_555 yes
C14 C15 H14 124(2) 1_555 1_555 1_555 no
C16 C15 H14 114(2) 1_555 1_555 1_555 no
C15 C16 C17 119.4(6) 1_555 1_555 1_555 yes
C15 C16 H15 119(3) 1_555 1_555 1_555 no
C17 C16 H15 120(3) 1_555 1_555 1_555 no
C16 C17 C18 120.1(6) 1_555 1_555 1_555 yes
C16 C17 H16 113(2) 1_555 1_555 1_555 no
C18 C17 H16 126(2) 1_555 1_555 1_555 no
C17 C18 C19 120.2(6) 1_555 1_555 1_555 yes
C17 C18 H17 122(2) 1_555 1_555 1_555 no
C19 C18 H17 117(2) 1_555 1_555 1_555 no
C14 C19 C18 121.5(6) 1_555 1_555 1_555 yes
C14 C19 H18 119(3) 1_555 1_555 1_555 no
C18 C19 H18 118(3) 1_555 1_555 1_555 no

loop_
_geom_bond_atom_site_label_1
_geom_bond_atom_site_label_2
_geom_bond_distance
_geom_bond_site_symmetry_1
_geom_bond_site_symmetry_2
_geom_bond_publ_flag
O1 C1 1.216(6) 1_555 1_555 yes
C1 C2 1.506(7) 1_555 1_555 yes
C1 C5 1.499(7) 1_555 1_555 yes
C2 C3 1.528(7) 1_555 1_555 yes
C2 C6 1.504(7) 1_555 1_555 yes
C3 C4 1.533(7) 1_555 1_555 yes
C4 C5 1.509(7) 1_555 1_555 yes
C5 C13 1.330(7) 1_555 1_555 yes
C6 C7 1.512(7) 1_555 1_555 yes
C7 C8 1.384(8) 1_555 1_555 yes
C7 C12 1.379(8) 1_555 1_555 yes
C8 C9 1.391(10) 1_555 1_555 yes
C9 C10 1.36(1) 1_555 1_555 yes
C10 C11 1.37(1) 1_555 1_555 yes
C11 C12 1.363(8) 1_555 1_555 yes
C13 C14 1.456(7) 1_555 1_555 yes
C14 C15 1.386(7) 1_555 1_555 yes
C14 C19 1.398(7) 1_555 1_555 yes
C15 C16 1.395(8) 1_555 1_555 yes
C16 C17 1.386(9) 1_555 1_555 yes
C17 C18 1.366(8) 1_555 1_555 yes
C18 C19 1.374(8) 1_555 1_555 yes

loop_
_geom_contact_atom_site_label_1
_geom_contact_atom_site_label_2
_geom_contact_distance
_geom_contact_site_symmetry_1
_geom_contact_site_symmetry_2
_geom_contact_publ_flag
C5 C14 2.533(7) 1_555 1_555 no
C5 C15 3.114(7) 1_555 1_555 no

loop_
_geom_torsion_atom_site_label_1
_geom_torsion_atom_site_label_2
_geom_torsion_atom_site_label_3
_geom_torsion_atom_site_label_4
_geom_torsion
_geom_torsion_site_symmetry_1
_geom_torsion_site_symmetry_2
_geom_torsion_site_symmetry_3
_geom_torsion_site_symmetry_4
_geom_torsion_publ_flag
O1 C1 C2 C3 158.5(6) 1_555 1_555 1_555 1_555 no
O1 C1 C2 C6 27.3(9) 1_555 1_555 1_555 1_555 no
O1 C1 C5 C4 -174.4(5) 1_555 1_555 1_555 1_555 no
O1 C1 C5 C13 11.0(8) 1_555 1_555 1_555 1_555 no
C1 C2 C3 C4 30.5(6) 1_555 1_555 1_555 1_555 no
C1 C2 C6 C7 -165.6(5) 1_555 1_555 1_555 1_555 no
C1 C5 C4 C3 11.3(5) 1_555 1_555 1_555 1_555 no
C1 C5 C13 C14 173.2(5) 1_555 1_555 1_555 1_555 no
C2 C1 C5 C4 8.0(6) 1_555 1_555 1_555 1_555 no
C2 C1 C5 C13 -166.6(5) 1_555 1_555 1_555 1_555 no
C2 C3 C4 C5 -26.2(6) 1_555 1_555 1_555 1_555 no
C2 C6 C7 C8 79.6(7) 1_555 1_555 1_555 1_555 no
C2 C6 C7 C12 -97.5(7) 1_555 1_555 1_555 1_555 no
C3 C2 C1 C5 -23.8(6) 1_555 1_555 1_555 1_555 no
C3 C2 C6 C7 71.1(8) 1_555 1_555 1_555 1_555 no
C3 C4 C5 C13 -175.0(6) 1_555 1_555 1_555 1_555 no
C4 C3 C2 C6 159.7(5) 1_555 1_555 1_555 1_555 no
C4 C5 C13 C14 0.2(10) 1_555 1_555 1_555 1_555 no
C5 C1 C2 C6 -155.0(5) 1_555 1_555 1_555 1_555 no
C5 C13 C14 C15 -6.8(9) 1_555 1_555 1_555 1_555 no
C5 C13 C14 C19 174.8(6) 1_555 1_555 1_555 1_555 no
C6 C7 C8 C9 -177.9(5) 1_555 1_555 1_555 1_555 no
C6 C7 C12 C11 179.2(5) 1_555 1_555 1_555 1_555 no
C7 C8 C9 C10 -0.2(10) 1_555 1_555 1_555 1_555 no
C7 C12 C11 C10 -2(1) 1_555 1_555 1_555 1_555 no
C8 C7 C12 C11 2.0(9) 1_555 1_555 1_555 1_555 no
C8 C9 C10 C11 0(1) 1_555 1_555 1_555 1_555 no
C9 C8 C7 C12 -0.6(9) 1_555 1_555 1_555 1_555 no
C9 C10 C11 C12 1(1) 1_555 1_555 1_555 1_555 no
C13 C14 C15 C16 -177.6(5) 1_555 1_555 1_555 1_555 no
C13 C14 C19 C18 178.8(5) 1_555 1_555 1_555 1_555 no
C14 C15 C16 C17 -0.7(8) 1_555 1_555 1_555 1_555 no
C14 C19 C18 C17 -1.5(9) 1_555 1_555 1_555 1_555 no
C15 C14 C19 C18 0.2(8) 1_555 1_555 1_555 1_555 no
C15 C16 C17 C18 -0.6(9) 1_555 1_555 1_555 1_555 no
C16 C15 C14 C19 0.8(8) 1_555 1_555 1_555 1_555 no
C16 C17 C18 C19 1.6(9) 1_555 1_555 1_555 1_555 no
